data_4108241
loop_
_publ_author_name
'Limin Wang'
'Zhongjia Tang'
'Bernd Lorenz'
'Arnold M. Guloy'

_publ_section_title
;
 Remarkable Rare-Earth Metal Silicide Oxides with Planar Si6 Rings
;
_journal_name_full 'Journal of the American Chemical Society'
_journal_page_first 11258
_journal_page_last 11259
_journal_paper_doi 10.1021/ja803632x
_journal_volume 130
_journal_year 2008
_chemical_formula_sum 'Ce10 O3 Si8'
_chemical_formula_weight 1673.92
_chemical_name_systematic
;
 ?
;
_space_group_IT_number 191
_symmetry_cell_setting hexagonal
_symmetry_space_group_name_Hall '-P 6 2'
_symmetry_space_group_name_H-M 'P 6/m m m'
_atom_sites_solution_hydrogens none
_atom_sites_solution_primary direct
_atom_sites_solution_secondary difmap
_audit_creation_method SHELXL-97
_cell_angle_alpha 90.00
_cell_angle_beta 90.00
_cell_angle_gamma 120.00
_cell_formula_units_Z 1
_cell_length_a 10.8442(12)
_cell_length_b 10.8442(12)
_cell_length_c 4.5606(10)
_cell_measurement_reflns_used 1713
_cell_measurement_temperature 298(2)
_cell_measurement_theta_max 28.40
_cell_measurement_theta_min 3.76
_cell_volume 464.46(13)
_computing_cell_refinement 'Bruker SMART'
_computing_data_collection 'Bruker SMART'
_computing_data_reduction 'Bruker SAINT'
_computing_molecular_graphics 'Bruker SHELXTL'
_computing_publication_material 'Bruker SHELXTL'
_computing_structure_refinement 'Bruker SHELXTL'
_computing_structure_solution 'Bruker SHELXTL'
_diffrn_ambient_temperature 298(2)
_diffrn_measured_fraction_theta_full 0.979
_diffrn_measured_fraction_theta_max 0.979
_diffrn_measurement_device_type 'CCD area detector'
_diffrn_measurement_method 'phi and omega scans'
_diffrn_radiation_monochromator graphite
_diffrn_radiation_source 'fine-focus sealed tube'
_diffrn_radiation_type MoK\a
_diffrn_radiation_wavelength 0.71073
_diffrn_reflns_av_R_equivalents 0.0379
_diffrn_reflns_av_sigmaI/netI 0.0181
_diffrn_reflns_limit_h_max 12
_diffrn_reflns_limit_h_min -14
_diffrn_reflns_limit_k_max 13
_diffrn_reflns_limit_k_min -12
_diffrn_reflns_limit_l_max 5
_diffrn_reflns_limit_l_min -6
_diffrn_reflns_number 2865
_diffrn_reflns_theta_full 28.72
_diffrn_reflns_theta_max 28.72
_diffrn_reflns_theta_min 2.17
_exptl_absorpt_coefficient_mu 24.454
_exptl_absorpt_correction_T_max 0.9379
_exptl_absorpt_correction_T_min 0.6153
_exptl_absorpt_correction_type empirical
_exptl_crystal_colour black
_exptl_crystal_density_diffrn 5.985
_exptl_crystal_description block
_exptl_crystal_F_000 716
_exptl_crystal_size_max 0.08
_exptl_crystal_size_mid 0.02
_exptl_crystal_size_min 0.02
_refine_diff_density_max 0.835
_refine_diff_density_min -1.186
_refine_diff_density_rms 0.157
_refine_ls_extinction_coef 0.00111(19)
_refine_ls_extinction_expression Fc^*^=kFc[1+0.001xFc^2^\l^3^/sin(2\q)]^-1/4^
_refine_ls_extinction_method SHELXL
_refine_ls_goodness_of_fit_ref 1.115
_refine_ls_hydrogen_treatment none
_refine_ls_matrix_type full
_refine_ls_number_parameters 20
_refine_ls_number_reflns 275
_refine_ls_number_restraints 0
_refine_ls_restrained_S_all 1.115
_refine_ls_R_factor_all 0.0143
_refine_ls_R_factor_gt 0.0130
_refine_ls_shift/su_max 0.000
_refine_ls_shift/su_mean 0.000
_refine_ls_structure_factor_coef Fsqd
_refine_ls_weighting_details 'calc w=1/[\s^2^(Fo^2^)+(0.0138P)^2^+0.1421P] where P=(Fo^2^+2Fc^2^)/3'
_refine_ls_weighting_scheme calc
_refine_ls_wR_factor_gt 0.0288
_refine_ls_wR_factor_ref 0.0291
_reflns_number_gt 256
_reflns_number_total 275
_reflns_threshold_expression >2sigma(I)
_cod_data_source_file ja803632x-file003_2.cif
_cod_data_source_block Ce10Si8O3
_cod_database_code 4108241

loop_
_symmetry_equiv_pos_as_xyz
'x, y, z'
'-y, x-y, z'
'-x+y, -x, z'
'-x, -y, z'
'y, -x+y, z'
'x-y, x, z'
'y, x, -z'
'x-y, -y, -z'
'-x, -x+y, -z'
'-y, -x, -z'
'-x+y, y, -z'
'x, x-y, -z'
'-x, -y, -z'
'y, -x+y, -z'
'x-y, x, -z'
'x, y, -z'
'-y, x-y, -z'
'-x+y, -x, -z'
'-y, -x, z'
'-x+y, y, z'
'x, x-y, z'
'y, x, z'
'x-y, -y, z'
'-x, -x+y, z'

loop_
_atom_site_label
_atom_site_type_symbol
_atom_site_fract_x
_atom_site_fract_y
_atom_site_fract_z
_atom_site_U_iso_or_equiv
_atom_site_adp_type
_atom_site_occupancy
_atom_site_symmetry_multiplicity
_atom_site_calc_flag
_atom_site_refinement_flags
Ce2 Ce 0.0000 0.0000 0.0000 0.00818(17) Uani 1 24 d S
Ce1 Ce 0.42099(3) 0.210494(17) 0.0000 0.01132(12) Uani 1 4 d S
Ce3 Ce 0.5000 0.5000 -0.5000 0.01046(14) Uani 1 8 d S
Si4 Si 0.0000 0.21984(14) -0.5000 0.0095(3) Uani 1 4 d S
Si5 Si 0.6667 0.3333 -0.5000 0.0118(5) Uani 1 12 d S
O1 O 0.5000 0.5000 -1.0000 0.048(2) Uani 1 8 d S

loop_
_atom_site_aniso_label
_atom_site_aniso_U_11
_atom_site_aniso_U_22
_atom_site_aniso_U_33
_atom_site_aniso_U_23
_atom_site_aniso_U_13
_atom_site_aniso_U_12
Ce2 0.0084(2) 0.0084(2) 0.0077(3) 0.000 0.000 0.00420(12)
Ce1 0.00966(19) 0.01421(16) 0.00858(18) 0.000 0.000 0.00483(9)
Ce3 0.01051(19) 0.01051(19) 0.0075(2) 0.000 0.000 0.00311(18)
Si4 0.0084(7) 0.0094(6) 0.0105(7) 0.000 0.000 0.0042(4)
Si5 0.0127(8) 0.0127(8) 0.0100(12) 0.000 0.000 0.0064(4)
O1 0.046(3) 0.046(3) 0.025(4) 0.000 0.000 0.004(4)

loop_
_atom_type_symbol
_atom_type_description
_atom_type_scat_dispersion_real
_atom_type_scat_dispersion_imag
_atom_type_scat_source
O O 0.0106 0.0060 'International Tables Vol C Tables 4.2.6.8 and 6.1.1.4'
Si Si 0.0817 0.0704 'International Tables Vol C Tables 4.2.6.8 and 6.1.1.4'
Ce Ce -0.2486 2.6331 'International Tables Vol C Tables 4.2.6.8 and 6.1.1.4'

loop_
_geom_angle_atom_site_label_1
_geom_angle_atom_site_label_2
_geom_angle_atom_site_label_3
_geom_angle
_geom_angle_site_symmetry_1
_geom_angle_site_symmetry_3
Si4 Ce2 Si4 180.00(5) 14 2
Si4 Ce2 Si4 137.637(14) 14 15_554
Si4 Ce2 Si4 42.363(14) 2 15_554
Si4 Ce2 Si4 42.363(14) 14 3_556
Si4 Ce2 Si4 137.637(14) 2 3_556
Si4 Ce2 Si4 180.0 15_554 3_556
Si4 Ce2 Si4 137.637(14) 14 13_554
Si4 Ce2 Si4 42.363(14) 2 13_554
Si4 Ce2 Si4 77.49(3) 15_554 13_554
Si4 Ce2 Si4 102.51(3) 3_556 13_554
Si4 Ce2 Si4 42.363(14) 14 1_556
Si4 Ce2 Si4 137.637(14) 2 1_556
Si4 Ce2 Si4 102.51(3) 15_554 1_556
Si4 Ce2 Si4 77.49(3) 3_556 1_556
Si4 Ce2 Si4 180.00(4) 13_554 1_556
Si4 Ce2 Si4 77.49(3) 14 15
Si4 Ce2 Si4 102.51(3) 2 15
Si4 Ce2 Si4 87.45(4) 15_554 15
Si4 Ce2 Si4 92.55(4) 3_556 15
Si4 Ce2 Si4 137.637(14) 13_554 15
Si4 Ce2 Si4 42.363(14) 1_556 15
Si4 Ce2 Si4 102.51(3) 14 3
Si4 Ce2 Si4 77.49(3) 2 3
Si4 Ce2 Si4 92.55(4) 15_554 3
Si4 Ce2 Si4 87.45(4) 3_556 3
Si4 Ce2 Si4 42.363(14) 13_554 3
Si4 Ce2 Si4 137.637(14) 1_556 3
Si4 Ce2 Si4 180.00(4) 15 3
Si4 Ce2 Si4 87.45(4) 14 14_554
Si4 Ce2 Si4 92.55(4) 2 14_554
Si4 Ce2 Si4 77.49(3) 15_554 14_554
Si4 Ce2 Si4 102.51(3) 3_556 14_554
Si4 Ce2 Si4 77.49(3) 13_554 14_554
Si4 Ce2 Si4 102.51(3) 1_556 14_554
Si4 Ce2 Si4 137.637(14) 15 14_554
Si4 Ce2 Si4 42.363(14) 3 14_554
Si4 Ce2 Si4 92.55(4) 14 2_556
Si4 Ce2 Si4 87.45(4) 2 2_556
Si4 Ce2 Si4 102.51(3) 15_554 2_556
Si4 Ce2 Si4 77.49(3) 3_556 2_556
Si4 Ce2 Si4 102.51(3) 13_554 2_556
Si4 Ce2 Si4 77.49(3) 1_556 2_556
Si4 Ce2 Si4 42.363(14) 15 2_556
Si4 Ce2 Si4 137.637(14) 3 2_556
Si4 Ce2 Si4 180.00(5) 14_554 2_556
Si4 Ce2 Si4 77.49(3) 14 13
Si4 Ce2 Si4 102.51(3) 2 13
Si4 Ce2 Si4 137.637(14) 15_554 13
Si4 Ce2 Si4 42.363(14) 3_556 13
Si4 Ce2 Si4 87.45(4) 13_554 13
Si4 Ce2 Si4 92.55(4) 1_556 13
Si4 Ce2 Si4 77.49(3) 15 13
Si4 Ce2 Si4 102.51(3) 3 13
Si4 Ce2 Si4 137.637(14) 14_554 13
Si4 Ce2 Si4 42.363(14) 2_556 13
Si4 Ce2 Si4 102.51(3) 14 .
Si4 Ce2 Si4 77.49(3) 2 .
Si4 Ce2 Si4 42.363(14) 15_554 .
Si4 Ce2 Si4 137.637(14) 3_556 .
Si4 Ce2 Si4 92.55(4) 13_554 .
Si4 Ce2 Si4 87.45(4) 1_556 .
Si4 Ce2 Si4 102.51(3) 15 .
Si4 Ce2 Si4 77.49(3) 3 .
Si4 Ce2 Si4 42.363(14) 14_554 .
Si4 Ce2 Si4 137.637(14) 2_556 .
Si4 Ce2 Si4 180.00(4) 13 .
O1 Ce1 O1 149.385(13) 1_556 2_656
O1 Ce1 Si4 121.091(14) 1_556 3
O1 Ce1 Si4 78.23(2) 2_656 3
O1 Ce1 Si4 78.23(2) 1_556 14_554
O1 Ce1 Si4 121.091(14) 2_656 14_554
Si4 Ce1 Si4 43.85(4) 3 14_554
O1 Ce1 Si4 78.23(2) 1_556 14
O1 Ce1 Si4 121.091(14) 2_656 14
Si4 Ce1 Si4 107.43(5) 3 14
Si4 Ce1 Si4 91.18(2) 14_554 14
O1 Ce1 Si4 121.091(14) 1_556 3_556
O1 Ce1 Si4 78.23(2) 2_656 3_556
Si4 Ce1 Si4 91.18(2) 3 3_556
Si4 Ce1 Si4 107.43(5) 14_554 3_556
Si4 Ce1 Si4 43.85(4) 14 3_556
O1 Ce1 Si5 79.178(5) 1_556 1_556
O1 Ce1 Si5 79.178(5) 2_656 1_556
Si4 Ce1 Si5 157.38(2) 3 1_556
Si4 Ce1 Si5 157.38(2) 14_554 1_556
Si4 Ce1 Si5 85.34(2) 14 1_556
Si4 Ce1 Si5 85.34(2) 3_556 1_556
O1 Ce1 Si5 79.178(5) 1_556 .
O1 Ce1 Si5 79.178(5) 2_656 .
Si4 Ce1 Si5 85.34(2) 3 .
Si4 Ce1 Si5 85.34(2) 14_554 .
Si4 Ce1 Si5 157.38(2) 14 .
Si4 Ce1 Si5 157.38(2) 3_556 .
Si5 Ce1 Si5 89.327(16) 1_556 .
O1 Ce1 Ce3 39.052(7) 1_556 1_556
O1 Ce1 Ce3 131.939(8) 2_656 1_556
Si4 Ce1 Ce3 148.33(3) 3 1_556
Si4 Ce1 Ce3 106.959(16) 14_554 1_556
Si4 Ce1 Ce3 52.52(3) 14 1_556
Si4 Ce1 Ce3 87.189(13) 3_556 1_556
Si5 Ce1 Ce3 53.937(7) 1_556 1_556
Si5 Ce1 Ce3 107.280(11) . 1_556
O1 Ce1 Ce3 131.939(8) 1_556 2_655
O1 Ce1 Ce3 39.052(7) 2_656 2_655
Si4 Ce1 Ce3 52.52(3) 3 2_655
Si4 Ce1 Ce3 87.189(13) 14_554 2_655
Si4 Ce1 Ce3 148.33(3) 14 2_655
Si4 Ce1 Ce3 106.959(16) 3_556 2_655
Si5 Ce1 Ce3 107.280(11) 1_556 2_655
Si5 Ce1 Ce3 53.937(7) . 2_655
Ce3 Ce1 Ce3 156.339(10) 1_556 2_655
O1 Ce1 Ce3 39.052(7) 1_556 .
O1 Ce1 Ce3 131.939(8) 2_656 .
Si4 Ce1 Ce3 87.189(13) 3 .
Si4 Ce1 Ce3 52.52(3) 14_554 .
Si4 Ce1 Ce3 106.959(16) 14 .
Si4 Ce1 Ce3 148.33(3) 3_556 .
Si5 Ce1 Ce3 107.280(11) 1_556 .
Si5 Ce1 Ce3 53.937(7) . .
Ce3 Ce1 Ce3 78.103(14) 1_556 .
Ce3 Ce1 Ce3 97.013(13) 2_655 .
O1 Ce1 Ce3 131.939(8) 1_556 2_656
O1 Ce1 Ce3 39.052(7) 2_656 2_656
Si4 Ce1 Ce3 106.959(16) 3 2_656
Si4 Ce1 Ce3 148.33(3) 14_554 2_656
Si4 Ce1 Ce3 87.189(13) 14 2_656
Si4 Ce1 Ce3 52.52(3) 3_556 2_656
Si5 Ce1 Ce3 53.937(7) 1_556 2_656
Si5 Ce1 Ce3 107.280(11) . 2_656
Ce3 Ce1 Ce3 97.013(13) 1_556 2_656
Ce3 Ce1 Ce3 78.103(14) 2_655 2_656
Ce3 Ce1 Ce3 156.339(10) . 2_656
O1 Ce3 O1 180.0 1_556 .
O1 Ce3 Si4 90.0 1_556 14_554
O1 Ce3 Si4 90.0 . 14_554
O1 Ce3 Si4 90.0 1_556 2_665
O1 Ce3 Si4 90.0 . 2_665
Si4 Ce3 Si4 180.00(5) 14_554 2_665
O1 Ce3 Si5 90.0 1_556 13_664
O1 Ce3 Si5 90.0 . 13_664
Si4 Ce3 Si5 90.0 14_554 13_664
Si4 Ce3 Si5 90.0 2_665 13_664
O1 Ce3 Si5 90.0 1_556 .
O1 Ce3 Si5 90.0 . .
Si4 Ce3 Si5 90.0 14_554 .
Si4 Ce3 Si5 90.0 2_665 .
Si5 Ce3 Si5 180.0 13_664 .
O1 Ce3 Ce1 129.052(7) 1_556 1_554
O1 Ce3 Ce1 50.948(7) . 1_554
Si4 Ce3 Ce1 56.491(6) 14_554 1_554
Si4 Ce3 Ce1 123.509(6) 2_665 1_554
Si5 Ce3 Ce1 123.105(5) 13_664 1_554
Si5 Ce3 Ce1 56.895(5) . 1_554
O1 Ce3 Ce1 129.052(7) 1_556 15_554
O1 Ce3 Ce1 50.948(7) . 15_554
Si4 Ce3 Ce1 56.491(6) 14_554 15_554
Si4 Ce3 Ce1 123.509(6) 2_665 15_554
Si5 Ce3 Ce1 56.895(5) 13_664 15_554
Si5 Ce3 Ce1 123.105(5) . 15_554
Ce1 Ce3 Ce1 66.210(10) 1_554 15_554
O1 Ce3 Ce1 50.948(7) 1_556 13_665
O1 Ce3 Ce1 129.052(7) . 13_665
Si4 Ce3 Ce1 123.509(6) 14_554 13_665
Si4 Ce3 Ce1 56.491(6) 2_665 13_665
Si5 Ce3 Ce1 56.895(5) 13_664 13_665
Si5 Ce3 Ce1 123.105(5) . 13_665
Ce1 Ce3 Ce1 180.000(8) 1_554 13_665
Ce1 Ce3 Ce1 113.790(10) 15_554 13_665
O1 Ce3 Ce1 50.948(7) 1_556 3_665
O1 Ce3 Ce1 129.052(7) . 3_665
Si4 Ce3 Ce1 123.509(6) 14_554 3_665
Si4 Ce3 Ce1 56.491(6) 2_665 3_665
Si5 Ce3 Ce1 123.105(5) 13_664 3_665
Si5 Ce3 Ce1 56.895(5) . 3_665
Ce1 Ce3 Ce1 113.790(10) 1_554 3_665
Ce1 Ce3 Ce1 180.0 15_554 3_665
Ce1 Ce3 Ce1 66.210(10) 13_665 3_665
O1 Ce3 Ce1 50.948(7) 1_556 15
O1 Ce3 Ce1 129.052(7) . 15
Si4 Ce3 Ce1 56.491(6) 14_554 15
Si4 Ce3 Ce1 123.509(6) 2_665 15
Si5 Ce3 Ce1 56.895(5) 13_664 15
Si5 Ce3 Ce1 123.105(5) . 15
Ce1 Ce3 Ce1 112.983(12) 1_554 15
Ce1 Ce3 Ce1 78.103(14) 15_554 15
Ce1 Ce3 Ce1 67.017(12) 13_665 15
Ce1 Ce3 Ce1 101.897(14) 3_665 15
O1 Ce3 Ce1 50.948(7) 1_556 .
O1 Ce3 Ce1 129.052(7) . .
Si4 Ce3 Ce1 56.491(6) 14_554 .
Si4 Ce3 Ce1 123.509(6) 2_665 .
Si5 Ce3 Ce1 123.105(5) 13_664 .
Si5 Ce3 Ce1 56.895(5) . .
Ce1 Ce3 Ce1 78.103(14) 1_554 .
Ce1 Ce3 Ce1 112.983(12) 15_554 .
Ce1 Ce3 Ce1 101.897(14) 13_665 .
Ce1 Ce3 Ce1 67.017(12) 3_665 .
Ce1 Ce3 Ce1 66.210(10) 15 .
Si4 Si4 Si4 120.0 15_554 14_554
Si4 Si4 Ce3 120.0 15_554 3_565
Si4 Si4 Ce3 120.0 14_554 3_565
Si4 Si4 Ce1 134.365(13) 15_554 15
Si4 Si4 Ce1 68.073(18) 14_554 15
Ce3 Si4 Ce1 70.99(3) 3_565 15
Si4 Si4 Ce1 68.073(18) 15_554 2_554
Si4 Si4 Ce1 134.365(13) 14_554 2_554
Ce3 Si4 Ce1 70.99(3) 3_565 2_554
Ce1 Si4 Ce1 141.97(5) 15 2_554
Si4 Si4 Ce1 134.365(13) 15_554 15_554
Si4 Si4 Ce1 68.073(18) 14_554 15_554
Ce3 Si4 Ce1 70.99(3) 3_565 15_554
Ce1 Si4 Ce1 91.18(2) 15 15_554
Ce1 Si4 Ce1 76.529(18) 2_554 15_554
Si4 Si4 Ce1 68.073(18) 15_554 2
Si4 Si4 Ce1 134.365(13) 14_554 2
Ce3 Si4 Ce1 70.99(3) 3_565 2
Ce1 Si4 Ce1 76.529(18) 15 2
Ce1 Si4 Ce1 91.18(2) 2_554 2
Ce1 Si4 Ce1 141.97(5) 15_554 2
Si4 Si4 Ce2 68.819(7) 15_554 1_554
Si4 Si4 Ce2 68.819(7) 14_554 1_554
Ce3 Si4 Ce2 136.273(19) 3_565 1_554
Ce1 Si4 Ce2 136.82(3) 15 1_554
Ce1 Si4 Ce2 75.028(14) 2_554 1_554
Ce1 Si4 Ce2 75.028(15) 15_554 1_554
Ce1 Si4 Ce2 136.82(3) 2 1_554
Si4 Si4 Ce2 68.819(7) 15_554 .
Si4 Si4 Ce2 68.819(7) 14_554 .
Ce3 Si4 Ce2 136.273(19) 3_565 .
Ce1 Si4 Ce2 75.028(14) 15 .
Ce1 Si4 Ce2 136.82(3) 2_554 .
Ce1 Si4 Ce2 136.82(3) 15_554 .
Ce1 Si4 Ce2 75.028(14) 2 .
Ce2 Si4 Ce2 87.45(4) 1_554 .
Ce3 Si5 Ce3 120.0 3_665 2_655
Ce3 Si5 Ce3 120.0 3_665 .
Ce3 Si5 Ce3 120.0 2_655 .
Ce3 Si5 Ce1 69.168(3) 3_665 2_655
Ce3 Si5 Ce1 69.168(3) 2_655 2_655
Ce3 Si5 Ce1 135.337(8) . 2_655
Ce3 Si5 Ce1 69.168(3) 3_665 2_654
Ce3 Si5 Ce1 69.168(3) 2_655 2_654
Ce3 Si5 Ce1 135.337(8) . 2_654
Ce1 Si5 Ce1 89.327(16) 2_655 2_654
Ce3 Si5 Ce1 69.168(3) 3_665 3_665
Ce3 Si5 Ce1 135.337(8) 2_655 3_665
Ce3 Si5 Ce1 69.168(3) . 3_665
Ce1 Si5 Ce1 76.043(13) 2_655 3_665
Ce1 Si5 Ce1 138.337(6) 2_654 3_665
Ce3 Si5 Ce1 135.337(8) 3_665 1_554
Ce3 Si5 Ce1 69.168(3) 2_655 1_554
Ce3 Si5 Ce1 69.168(3) . 1_554
Ce1 Si5 Ce1 138.337(6) 2_655 1_554
Ce1 Si5 Ce1 76.043(13) 2_654 1_554
Ce1 Si5 Ce1 138.337(6) 3_665 1_554
Ce3 Si5 Ce1 69.168(3) 3_665 3_664
Ce3 Si5 Ce1 135.337(8) 2_655 3_664
Ce3 Si5 Ce1 69.168(3) . 3_664
Ce1 Si5 Ce1 138.337(6) 2_655 3_664
Ce1 Si5 Ce1 76.043(12) 2_654 3_664
Ce1 Si5 Ce1 89.327(16) 3_665 3_664
Ce1 Si5 Ce1 76.043(12) 1_554 3_664
Ce3 Si5 Ce1 135.337(8) 3_665 .
Ce3 Si5 Ce1 69.168(3) 2_655 .
Ce3 Si5 Ce1 69.168(3) . .
Ce1 Si5 Ce1 76.043(13) 2_655 .
Ce1 Si5 Ce1 138.337(6) 2_654 .
Ce1 Si5 Ce1 76.043(13) 3_665 .
Ce1 Si5 Ce1 89.327(16) 1_554 .
Ce1 Si5 Ce1 138.337(6) 3_664 .
Ce3 O1 Ce3 180.0 1_554 .
Ce3 O1 Ce1 90.0 1_554 1_554
Ce3 O1 Ce1 90.0 . 1_554
Ce3 O1 Ce1 90.0 1_554 15_554
Ce3 O1 Ce1 90.0 . 15_554
Ce1 O1 Ce1 89.385(13) 1_554 15_554
Ce3 O1 Ce1 90.0 1_554 13_664
Ce3 O1 Ce1 90.0 . 13_664
Ce1 O1 Ce1 180.0 1_554 13_664
Ce1 O1 Ce1 90.615(13) 15_554 13_664
Ce3 O1 Ce1 90.0 1_554 3_664
Ce3 O1 Ce1 90.0 . 3_664
Ce1 O1 Ce1 90.615(13) 1_554 3_664
Ce1 O1 Ce1 180.0 15_554 3_664
Ce1 O1 Ce1 89.385(13) 13_664 3_664

loop_
_geom_bond_atom_site_label_1
_geom_bond_atom_site_label_2
_geom_bond_distance
_geom_bond_site_symmetry_2
Ce2 Si4 3.2989(12) 14
Ce2 Si4 3.2989(12) 2
Ce2 Si4 3.2989(12) 15_554
Ce2 Si4 3.2989(12) 3_556
Ce2 Si4 3.2989(12) 13_554
Ce2 Si4 3.2989(12) 1_556
Ce2 Si4 3.2989(12) 15
Ce2 Si4 3.2989(12) 3
Ce2 Si4 3.2989(12) 14_554
Ce2 Si4 3.2989(12) 2_556
Ce2 Si4 3.2989(12) 13
Ce2 Si4 3.2989(12) .
Ce1 O1 2.8108(3) 1_556
Ce1 O1 2.8108(3) 2_656
Ce1 Si4 3.1921(7) 3
Ce1 Si4 3.1921(7) 14_554
Ce1 Si4 3.1921(7) 14
Ce1 Si4 3.1921(7) 3_556
Ce1 Si5 3.2439(5) 1_556
Ce1 Si5 3.2439(5) .
Ce1 Ce3 3.6194(4) 1_556
Ce1 Ce3 3.6194(4) 2_655
Ce1 Ce3 3.6194(4) .
Ce1 Ce3 3.6194(4) 2_656
Ce3 O1 2.2803(5) 1_556
Ce3 O1 2.2803(5) .
Ce3 Si4 3.0382(15) 14_554
Ce3 Si4 3.0382(15) 2_665
Ce3 Si5 3.1305(4) 13_664
Ce3 Si5 3.1305(3) .
Ce3 Ce1 3.6194(4) 1_554
Ce3 Ce1 3.6194(4) 15_554
Ce3 Ce1 3.6194(4) 13_665
Ce3 Ce1 3.6194(4) 3_665
Ce3 Ce1 3.6194(4) 15
Si4 Si4 2.3839(15) 15_554
Si4 Si4 2.3839(15) 14_554
Si4 Ce3 3.0382(15) 3_565
Si4 Ce1 3.1921(7) 15
Si4 Ce1 3.1921(7) 2_554
Si4 Ce1 3.1921(7) 15_554
Si4 Ce1 3.1921(7) 2
Si4 Ce2 3.2989(12) 1_554
Si5 Ce3 3.1305(4) 3_665
Si5 Ce3 3.1305(4) 2_655
Si5 Ce1 3.2439(5) 2_655
Si5 Ce1 3.2439(5) 2_654
Si5 Ce1 3.2439(5) 3_665
Si5 Ce1 3.2439(5) 1_554
Si5 Ce1 3.2439(5) 3_664
O1 Ce3 2.2803(5) 1_554
O1 Ce1 2.8108(3) 1_554
O1 Ce1 2.8108(3) 15_554
O1 Ce1 2.8108(3) 13_664
O1 Ce1 2.8108(3) 3_664
